data_7103430
loop_
_publ_author_name
'Konu, Jari'
'Chivers, Tristram'

_publ_section_title
;
 Formation of a stable dicarbenoid and an unsaturated C2P2S2 ring from
 two-electron oxidation of the [C(PPh2S)2]2- dianion.
;
_journal_issue 40
_journal_name_full 'Chemical communications (Cambridge, England)'
_journal_page_first 4995
_journal_page_last 4997
_journal_paper_doi 10.1039/b810796c
_journal_year 2008
_chemical_formula_moiety 'C54 H50 I2 Li2 O P4 S4'
_chemical_formula_sum 'C54 H50 I2 Li2 O P4 S4'
_chemical_formula_weight 1234.74
_chemical_name_systematic
;
?
;
_space_group_IT_number 15
_symmetry_cell_setting monoclinic
_symmetry_space_group_name_Hall '-C 2yc'
_symmetry_space_group_name_H-M 'C 1 2/c 1'
_atom_sites_solution_hydrogens geom
_atom_sites_solution_primary direct
_atom_sites_solution_secondary difmap
_audit_creation_method SHELXL-97
_cell_angle_alpha 90.00
_cell_angle_beta 109.28(3)
_cell_angle_gamma 90.00
_cell_formula_units_Z 4
_cell_length_a 26.997(5)
_cell_length_b 10.517(2)
_cell_length_c 20.050(4)
_cell_measurement_reflns_used 8595
_cell_measurement_temperature 173(2)
_cell_measurement_theta_max 25.03
_cell_measurement_theta_min 2.99
_cell_volume 5373.3(19)
_computing_cell_refinement 'HKL Scalepack (Otwinowski & Minor 1997)'
_computing_data_collection 'Collect (Nonius BV, 1997-2000)'
_computing_data_reduction DENZO-SMN
_computing_molecular_graphics 'DIAMOND (Brandenburg & Berndt, 1999)'
_computing_publication_material 'WinGX v1.70-01 (L. J. Farrugia)'
_computing_structure_refinement 'SHELXL-97 (Sheldrick, 1997)'
_computing_structure_solution 'SHELXS-97 (Sheldrick, 1997)'
_diffrn_ambient_temperature 173(2)
_diffrn_measured_fraction_theta_full 0.989
_diffrn_measured_fraction_theta_max 0.989
_diffrn_measurement_device_type 'KappaCCD (Nonius, FR540C)'
_diffrn_measurement_method 'phi\omega scans'
_diffrn_radiation_monochromator 'horizonally mounted graphite crystal'
_diffrn_radiation_source 'Enraf Nonius FR590D, fine-focus sealed tube'
_diffrn_radiation_type MoK\a
_diffrn_radiation_wavelength 0.71073
_diffrn_reflns_av_R_equivalents 0.0284
_diffrn_reflns_av_sigmaI/netI 0.0439
_diffrn_reflns_limit_h_max 32
_diffrn_reflns_limit_h_min -31
_diffrn_reflns_limit_k_max 12
_diffrn_reflns_limit_k_min -11
_diffrn_reflns_limit_l_max 23
_diffrn_reflns_limit_l_min -23
_diffrn_reflns_number 8595
_diffrn_reflns_theta_full 25.03
_diffrn_reflns_theta_max 25.03
_diffrn_reflns_theta_min 2.99
_diffrn_standards_number 0
_exptl_absorpt_coefficient_mu 1.483
_exptl_absorpt_correction_T_max 0.9710
_exptl_absorpt_correction_T_min 0.7973
_exptl_absorpt_correction_type integration
_exptl_absorpt_process_details 'SADABS (SHELXTL-NT v5.1, Bruker)'
_exptl_crystal_colour yellow
_exptl_crystal_density_diffrn 1.526
_exptl_crystal_density_method 'not measured'
_exptl_crystal_description plate
_exptl_crystal_F_000 2472
_exptl_crystal_size_max 0.16
_exptl_crystal_size_mid 0.06
_exptl_crystal_size_min 0.02
_refine_diff_density_max 0.532
_refine_diff_density_min -0.447
_refine_diff_density_rms 0.072
_refine_ls_extinction_method none
_refine_ls_goodness_of_fit_ref 1.057
_refine_ls_hydrogen_treatment constr
_refine_ls_matrix_type full
_refine_ls_number_parameters 304
_refine_ls_number_reflns 4707
_refine_ls_number_restraints 0
_refine_ls_restrained_S_all 1.057
_refine_ls_R_factor_all 0.0509
_refine_ls_R_factor_gt 0.0312
_refine_ls_shift/su_max 0.000
_refine_ls_shift/su_mean 0.000
_refine_ls_structure_factor_coef Fsqd
_refine_ls_weighting_details 'calc w=1/[\s^2^(Fo^2^)+(0.0141P)^2^+9.8864P] where P=(Fo^2^+2Fc^2^)/3'
_refine_ls_weighting_scheme calc
_refine_ls_wR_factor_gt 0.0571
_refine_ls_wR_factor_ref 0.0629
_reflns_number_gt 3694
_reflns_number_total 4707
_reflns_threshold_expression >2sigma(I)
_cod_data_source_file B810796C.txt
_cod_data_source_block compound_5
_cod_original_sg_symbol_H-M 'C 2/c'
_cod_database_code 7103430

loop_
_symmetry_equiv_pos_as_xyz
'x, y, z'
'-x, y, -z+1/2'
'x+1/2, y+1/2, z'
'-x+1/2, y+1/2, -z+1/2'
'-x, -y, -z'
'x, -y, z-1/2'
'-x+1/2, -y+1/2, -z'
'x+1/2, -y+1/2, z-1/2'

loop_
_atom_site_label
_atom_site_type_symbol
_atom_site_fract_x
_atom_site_fract_y
_atom_site_fract_z
_atom_site_U_iso_or_equiv
_atom_site_adp_type
_atom_site_occupancy
_atom_site_symmetry_multiplicity
_atom_site_calc_flag
_atom_site_refinement_flags
_atom_site_disorder_assembly
_atom_site_disorder_group
I1 I 0.123781(9) 0.06653(2) 0.304623(11) 0.03407(8) Uani 1 1 d . . .
S1 S 0.08011(3) 0.44834(8) 0.25527(4) 0.0352(2) Uani 1 1 d . . .
S2 S 0.00553(3) 0.18080(8) 0.34994(4) 0.02960(19) Uani 1 1 d . . .
P1 P 0.13860(3) 0.36911(8) 0.33293(4) 0.02575(19) Uani 1 1 d . . .
P2 P 0.08070(3) 0.20768(8) 0.41232(4) 0.02431(19) Uani 1 1 d . . .
O1 O 0.0000 -0.1395(4) 0.2500 0.0576(11) Uani 1 2 d S . .
Li1 Li 0.0000 0.3302(7) 0.2500 0.0322(18) Uani 1 2 d S . .
Li2 Li 0.0000 0.0392(8) 0.2500 0.051(2) Uani 1 2 d S . .
C1 C 0.12869(13) 0.2274(3) 0.37245(16) 0.0269(7) Uani 1 1 d . . .
C2 C 0.0044(3) -0.2070(5) 0.3131(3) 0.101(2) Uani 1 1 d . . .
H2A H 0.0067 -0.2990 0.3042 0.121 Uiso 1 1 calc R . .
H2B H 0.0376 -0.1818 0.3499 0.121 Uiso 1 1 calc R . .
C3 C -0.0366(3) -0.1876(6) 0.3390(3) 0.109(2) Uani 1 1 d . . .
H3A H -0.0303 -0.2363 0.3827 0.164 Uiso 1 1 calc R . .
H3B H -0.0695 -0.2157 0.3039 0.164 Uiso 1 1 calc R . .
H3C H -0.0390 -0.0969 0.3488 0.164 Uiso 1 1 calc R . .
C100 C 0.16487(13) 0.4836(3) 0.40420(16) 0.0285(7) Uani 1 1 d . . .
C101 C 0.19880(14) 0.4436(3) 0.47017(17) 0.0341(8) Uani 1 1 d . . .
H101 H 0.2082 0.3564 0.4781 0.041 Uiso 1 1 calc R . .
C102 C 0.21858(15) 0.5314(4) 0.52372(18) 0.0416(9) Uani 1 1 d . . .
H102 H 0.2419 0.5046 0.5682 0.050 Uiso 1 1 calc R . .
C103 C 0.20462(16) 0.6574(4) 0.5128(2) 0.0468(10) Uani 1 1 d . . .
H103 H 0.2174 0.7168 0.5503 0.056 Uiso 1 1 calc R . .
C104 C 0.17223(17) 0.6976(4) 0.4479(2) 0.0512(10) Uani 1 1 d . . .
H104 H 0.1635 0.7851 0.4403 0.061 Uiso 1 1 calc R . .
C105 C 0.15237(15) 0.6117(3) 0.3936(2) 0.0420(9) Uani 1 1 d . . .
H105 H 0.1301 0.6403 0.3488 0.050 Uiso 1 1 calc R . .
C106 C 0.19427(13) 0.3370(3) 0.30285(16) 0.0303(8) Uani 1 1 d . . .
C107 C 0.19741(18) 0.3904(5) 0.2417(2) 0.0633(13) Uani 1 1 d . . .
H107 H 0.1699 0.4434 0.2137 0.076 Uiso 1 1 calc R . .
C108 C 0.2409(2) 0.3670(6) 0.2208(3) 0.0855(17) Uani 1 1 d . . .
H108 H 0.2430 0.4059 0.1791 0.103 Uiso 1 1 calc R . .
C109 C 0.28039(19) 0.2894(5) 0.2592(3) 0.0680(13) Uani 1 1 d . . .
H109 H 0.3095 0.2727 0.2439 0.082 Uiso 1 1 calc R . .
C110 C 0.27773(16) 0.2358(4) 0.3201(2) 0.0539(11) Uani 1 1 d . . .
H110 H 0.3052 0.1819 0.3473 0.065 Uiso 1 1 calc R . .
C111 C 0.23521(14) 0.2597(4) 0.34233(18) 0.0401(9) Uani 1 1 d . . .
H111 H 0.2340 0.2228 0.3850 0.048 Uiso 1 1 calc R . .
C200 C 0.07953(12) 0.3434(3) 0.46824(16) 0.0259(7) Uani 1 1 d . . .
C201 C 0.09746(14) 0.3317(3) 0.54151(17) 0.0350(8) Uani 1 1 d . . .
H201 H 0.1122 0.2536 0.5628 0.042 Uiso 1 1 calc R . .
C202 C 0.09386(15) 0.4339(4) 0.58368(18) 0.0407(9) Uani 1 1 d . . .
H202 H 0.1054 0.4246 0.6336 0.049 Uiso 1 1 calc R . .
C203 C 0.07390(15) 0.5478(3) 0.5538(2) 0.0417(9) Uani 1 1 d . . .
H203 H 0.0722 0.6178 0.5829 0.050 Uiso 1 1 calc R . .
C204 C 0.05634(16) 0.5606(4) 0.4817(2) 0.0471(10) Uani 1 1 d . . .
H204 H 0.0429 0.6399 0.4609 0.056 Uiso 1 1 calc R . .
C205 C 0.05815(15) 0.4585(3) 0.43903(19) 0.0386(9) Uani 1 1 d . . .
H205 H 0.0446 0.4675 0.3891 0.046 Uiso 1 1 calc R . .
C206 C 0.10249(13) 0.0756(3) 0.47369(16) 0.0266(7) Uani 1 1 d . . .
C207 C 0.06661(15) 0.0005(3) 0.49120(18) 0.0366(8) Uani 1 1 d . . .
H207 H 0.0302 0.0084 0.4657 0.044 Uiso 1 1 calc R . .
C208 C 0.08385(17) -0.0866(3) 0.5462(2) 0.0463(10) Uani 1 1 d . . .
H208 H 0.0591 -0.1377 0.5583 0.056 Uiso 1 1 calc R . .
C209 C 0.13636(17) -0.0992(3) 0.5831(2) 0.0453(10) Uani 1 1 d . . .
H209 H 0.1477 -0.1583 0.6210 0.054 Uiso 1 1 calc R . .
C210 C 0.17301(16) -0.0263(3) 0.56547(18) 0.0407(9) Uani 1 1 d . . .
H210 H 0.2094 -0.0356 0.5908 0.049 Uiso 1 1 calc R . .
C211 C 0.15588(14) 0.0605(3) 0.51039(17) 0.0340(8) Uani 1 1 d . . .
H211 H 0.1808 0.1100 0.4976 0.041 Uiso 1 1 calc R . .

loop_
_atom_site_aniso_label
_atom_site_aniso_U_11
_atom_site_aniso_U_22
_atom_site_aniso_U_33
_atom_site_aniso_U_23
_atom_site_aniso_U_13
_atom_site_aniso_U_12
I1 0.03657(14) 0.03311(12) 0.03591(13) -0.00574(10) 0.01652(10) -0.00206(11)
S1 0.0285(5) 0.0408(5) 0.0311(4) 0.0116(4) 0.0027(4) -0.0024(4)
S2 0.0253(5) 0.0363(5) 0.0272(4) 0.0021(4) 0.0087(4) -0.0030(4)
P1 0.0240(5) 0.0297(4) 0.0230(4) 0.0035(3) 0.0070(4) -0.0031(4)
P2 0.0251(5) 0.0264(4) 0.0223(4) 0.0029(3) 0.0090(4) 0.0001(3)
O1 0.087(3) 0.045(2) 0.045(2) 0.000 0.027(2) 0.000
Li1 0.027(4) 0.038(4) 0.026(4) 0.000 0.001(3) 0.000
Li2 0.066(7) 0.040(5) 0.045(5) 0.000 0.019(5) 0.000
C1 0.0303(19) 0.0268(17) 0.0256(17) 0.0018(13) 0.0117(14) -0.0014(14)
C2 0.153(6) 0.059(3) 0.112(5) 0.029(3) 0.072(5) 0.025(4)
C3 0.116(5) 0.114(5) 0.114(5) 0.048(4) 0.061(4) 0.012(4)
C100 0.0223(18) 0.0344(18) 0.0302(18) 0.0001(14) 0.0106(15) -0.0072(14)
C101 0.036(2) 0.0359(19) 0.0308(18) -0.0014(16) 0.0115(15) -0.0035(16)
C102 0.041(2) 0.052(2) 0.0291(19) -0.0060(17) 0.0087(17) -0.0072(18)
C103 0.051(3) 0.043(2) 0.048(2) -0.0185(19) 0.020(2) -0.0162(19)
C104 0.057(3) 0.032(2) 0.061(3) -0.002(2) 0.014(2) -0.0039(19)
C105 0.042(2) 0.0323(19) 0.047(2) 0.0023(17) 0.0074(18) -0.0014(17)
C106 0.030(2) 0.0349(18) 0.0278(18) -0.0002(15) 0.0120(15) -0.0055(15)
C107 0.060(3) 0.086(3) 0.055(3) 0.034(2) 0.033(2) 0.024(2)
C108 0.086(4) 0.123(5) 0.073(3) 0.037(3) 0.061(3) 0.023(4)
C109 0.052(3) 0.097(4) 0.071(3) 0.001(3) 0.042(3) 0.002(3)
C110 0.036(2) 0.074(3) 0.050(2) -0.009(2) 0.012(2) 0.004(2)
C111 0.027(2) 0.060(2) 0.0325(19) -0.0010(18) 0.0090(16) 0.0012(18)
C200 0.0237(18) 0.0291(17) 0.0277(17) 0.0006(14) 0.0123(14) -0.0026(13)
C201 0.038(2) 0.0352(19) 0.0303(19) -0.0026(15) 0.0096(16) 0.0040(16)
C202 0.046(2) 0.046(2) 0.0291(18) -0.0074(18) 0.0104(16) -0.0040(19)
C203 0.049(2) 0.035(2) 0.047(2) -0.0101(17) 0.0227(19) -0.0060(17)
C204 0.062(3) 0.034(2) 0.048(2) 0.0028(18) 0.023(2) 0.0098(19)
C205 0.045(2) 0.038(2) 0.0333(19) 0.0040(16) 0.0142(17) 0.0069(17)
C206 0.0299(19) 0.0253(16) 0.0280(16) 0.0018(14) 0.0139(14) 0.0031(14)
C207 0.035(2) 0.0344(19) 0.046(2) 0.0096(17) 0.0204(17) 0.0018(16)
C208 0.053(3) 0.040(2) 0.058(2) 0.0169(19) 0.035(2) 0.0072(19)
C209 0.063(3) 0.038(2) 0.040(2) 0.0135(17) 0.023(2) 0.0131(19)
C210 0.042(2) 0.0348(19) 0.039(2) 0.0075(16) 0.0048(17) 0.0076(17)
C211 0.035(2) 0.0324(17) 0.0352(18) 0.0042(16) 0.0121(16) -0.0026(16)

loop_
_atom_type_symbol
_atom_type_description
_atom_type_scat_dispersion_real
_atom_type_scat_dispersion_imag
_atom_type_scat_source
C C 0.0033 0.0016 'International Tables Vol C Tables 4.2.6.8 and 6.1.1.4'
H H 0.0000 0.0000 'International Tables Vol C Tables 4.2.6.8 and 6.1.1.4'
Li Li -0.0003 0.0001 'International Tables Vol C Tables 4.2.6.8 and 6.1.1.4'
O O 0.0106 0.0060 'International Tables Vol C Tables 4.2.6.8 and 6.1.1.4'
P P 0.1023 0.0942 'International Tables Vol C Tables 4.2.6.8 and 6.1.1.4'
S S 0.1246 0.1234 'International Tables Vol C Tables 4.2.6.8 and 6.1.1.4'
I I -0.4742 1.8119 'International Tables Vol C Tables 4.2.6.8 and 6.1.1.4'

loop_
_geom_angle_atom_site_label_1
_geom_angle_atom_site_label_2
_geom_angle_atom_site_label_3
_geom_angle
_geom_angle_site_symmetry_1
_geom_angle_site_symmetry_3
_geom_angle_publ_flag
C1 I1 Li2 97.35(15) . . ?
P1 S1 Li1 106.24(12) . . ?
P2 S2 Li2 111.53(5) . . ?
P2 S2 Li1 100.90(7) . . ?
Li2 S2 Li1 76.0(2) . . ?
C1 P1 C100 106.59(15) . . ?
C1 P1 C106 104.93(15) . . ?
C100 P1 C106 103.37(15) . . ?
C1 P1 S1 120.59(12) . . ?
C100 P1 S1 109.78(12) . . ?
C106 P1 S1 110.17(11) . . ?
C1 P2 C206 106.10(15) . . ?
C1 P2 C200 110.81(14) . . ?
C206 P2 C200 104.45(14) . . ?
C1 P2 S2 118.60(11) . . ?
C206 P2 S2 110.24(11) . . ?
C200 P2 S2 105.81(11) . . ?
C2 O1 C2 120.0(6) . 2 ?
C2 O1 Li2 120.0(3) . . ?
C2 O1 Li2 120.0(3) 2 . ?
S1 Li1 S1 119.5(3) 2 . ?
S1 Li1 S2 117.44(5) 2 2 ?
S1 Li1 S2 99.76(5) . 2 ?
S1 Li1 S2 99.76(5) 2 . ?
S1 Li1 S2 117.44(5) . . ?
S2 Li1 S2 102.5(3) 2 . ?
S1 Li1 Li2 120.25(16) 2 . ?
S1 Li1 Li2 120.25(16) . . ?
S2 Li1 Li2 51.27(14) 2 . ?
S2 Li1 Li2 51.27(14) . . ?
O1 Li2 S2 127.23(16) . . ?
O1 Li2 S2 127.23(16) . 2 ?
S2 Li2 S2 105.5(3) . 2 ?
O1 Li2 Li1 180.000(1) . . ?
S2 Li2 Li1 52.77(16) . . ?
S2 Li2 Li1 52.77(16) 2 . ?
O1 Li2 I1 95.20(16) . 2 ?
S2 Li2 I1 90.00(12) . 2 ?
S2 Li2 I1 83.70(10) 2 2 ?
Li1 Li2 I1 84.80(16) . 2 ?
O1 Li2 I1 95.20(16) . . ?
S2 Li2 I1 83.70(10) . . ?
S2 Li2 I1 90.00(12) 2 . ?
Li1 Li2 I1 84.80(16) . . ?
I1 Li2 I1 169.6(3) 2 . ?
P2 C1 P1 123.80(19) . . ?
P2 C1 I1 107.26(15) . . ?
P1 C1 I1 111.78(15) . . ?
C3 C2 O1 114.7(5) . . ?
C3 C2 H2A 108.6 . . ?
O1 C2 H2A 108.6 . . ?
C3 C2 H2B 108.6 . . ?
O1 C2 H2B 108.6 . . ?
H2A C2 H2B 107.6 . . ?
C2 C3 H3A 109.5 . . ?
C2 C3 H3B 109.5 . . ?
H3A C3 H3B 109.5 . . ?
C2 C3 H3C 109.5 . . ?
H3A C3 H3C 109.5 . . ?
H3B C3 H3C 109.5 . . ?
C105 C100 C101 119.1(3) . . ?
C105 C100 P1 120.6(3) . . ?
C101 C100 P1 120.3(2) . . ?
C102 C101 C100 119.8(3) . . ?
C102 C101 H101 120.1 . . ?
C100 C101 H101 120.1 . . ?
C103 C102 C101 120.3(4) . . ?
C103 C102 H102 119.8 . . ?
C101 C102 H102 119.8 . . ?
C104 C103 C102 120.2(3) . . ?
C104 C103 H103 119.9 . . ?
C102 C103 H103 119.9 . . ?
C103 C104 C105 120.4(4) . . ?
C103 C104 H104 119.8 . . ?
C105 C104 H104 119.8 . . ?
C104 C105 C100 120.2(3) . . ?
C104 C105 H105 119.9 . . ?
C100 C105 H105 119.9 . . ?
C107 C106 C111 118.4(3) . . ?
C107 C106 P1 121.2(3) . . ?
C111 C106 P1 120.4(2) . . ?
C106 C107 C108 120.1(4) . . ?
C106 C107 H107 119.9 . . ?
C108 C107 H107 119.9 . . ?
C109 C108 C107 121.1(4) . . ?
C109 C108 H108 119.5 . . ?
C107 C108 H108 119.5 . . ?
C108 C109 C110 119.3(4) . . ?
C108 C109 H109 120.3 . . ?
C110 C109 H109 120.3 . . ?
C109 C110 C111 120.4(4) . . ?
C109 C110 H110 119.8 . . ?
C111 C110 H110 119.8 . . ?
C110 C111 C106 120.7(3) . . ?
C110 C111 H111 119.7 . . ?
C106 C111 H111 119.7 . . ?
C205 C200 C201 118.4(3) . . ?
C205 C200 P2 120.9(2) . . ?
C201 C200 P2 120.6(2) . . ?
C202 C201 C200 120.2(3) . . ?
C202 C201 H201 119.9 . . ?
C200 C201 H201 119.9 . . ?
C203 C202 C201 120.5(3) . . ?
C203 C202 H202 119.8 . . ?
C201 C202 H202 119.8 . . ?
C202 C203 C204 119.8(3) . . ?
C202 C203 H203 120.1 . . ?
C204 C203 H203 120.1 . . ?
C203 C204 C205 120.4(3) . . ?
C203 C204 H204 119.8 . . ?
C205 C204 H204 119.8 . . ?
C204 C205 C200 120.8(3) . . ?
C204 C205 H205 119.6 . . ?
C200 C205 H205 119.6 . . ?
C207 C206 C211 119.3(3) . . ?
C207 C206 P2 120.7(3) . . ?
C211 C206 P2 119.4(2) . . ?
C206 C207 C208 119.9(3) . . ?
C206 C207 H207 120.0 . . ?
C208 C207 H207 120.0 . . ?
C209 C208 C207 120.5(4) . . ?
C209 C208 H208 119.8 . . ?
C207 C208 H208 119.8 . . ?
C208 C209 C210 120.4(3) . . ?
C208 C209 H209 119.8 . . ?
C210 C209 H209 119.8 . . ?
C209 C210 C211 119.2(3) . . ?
C209 C210 H210 120.4 . . ?
C211 C210 H210 120.4 . . ?
C210 C211 C206 120.6(3) . . ?
C210 C211 H211 119.7 . . ?
C206 C211 H211 119.7 . . ?

loop_
_geom_bond_atom_site_label_1
_geom_bond_atom_site_label_2
_geom_bond_distance
_geom_bond_site_symmetry_2
_geom_bond_publ_flag
I1 C1 2.147(3) . ?
I1 Li2 3.1672(12) . ?
S1 P1 1.9971(13) . ?
S1 Li1 2.466(4) . ?
S2 P2 2.0216(14) . ?
S2 Li2 2.461(5) . ?
S2 Li1 2.512(5) . ?
P1 C1 1.750(3) . ?
P1 C100 1.823(3) . ?
P1 C106 1.826(3) . ?
P2 C1 1.745(3) . ?
P2 C206 1.820(3) . ?
P2 C200 1.822(3) . ?
O1 C2 1.422(6) . ?
O1 C2 1.422(6) 2 ?
O1 Li2 1.880(10) . ?
Li1 S1 2.466(4) 2 ?
Li1 S2 2.512(5) 2 ?
Li2 S2 2.461(5) 2 ?
Li2 I1 3.1672(12) 2 ?
C2 C3 1.383(8) . ?
C2 H2A 0.9900 . ?
C2 H2B 0.9900 . ?
C3 H3A 0.9800 . ?
C3 H3B 0.9800 . ?
C3 H3C 0.9800 . ?
C100 C105 1.388(5) . ?
C100 C101 1.402(5) . ?
C101 C102 1.383(5) . ?
C101 H101 0.9500 . ?
C102 C103 1.375(5) . ?
C102 H102 0.9500 . ?
C103 C104 1.374(5) . ?
C103 H103 0.9500 . ?
C104 C105 1.380(5) . ?
C104 H104 0.9500 . ?
C105 H105 0.9500 . ?
C106 C107 1.376(5) . ?
C106 C111 1.390(5) . ?
C107 C108 1.392(6) . ?
C107 H107 0.9500 . ?
C108 C109 1.362(7) . ?
C108 H108 0.9500 . ?
C109 C110 1.367(6) . ?
C109 H109 0.9500 . ?
C110 C111 1.385(5) . ?
C110 H110 0.9500 . ?
C111 H111 0.9500 . ?
C200 C205 1.385(4) . ?
C200 C201 1.392(4) . ?
C201 C202 1.391(5) . ?
C201 H201 0.9500 . ?
C202 C203 1.367(5) . ?
C202 H202 0.9500 . ?
C203 C204 1.372(5) . ?
C203 H203 0.9500 . ?
C204 C205 1.383(5) . ?
C204 H204 0.9500 . ?
C205 H205 0.9500 . ?
C206 C207 1.382(4) . ?
C206 C211 1.394(5) . ?
C207 C208 1.390(5) . ?
C207 H207 0.9500 . ?
C208 C209 1.372(6) . ?
C208 H208 0.9500 . ?
C209 C210 1.387(5) . ?
C209 H209 0.9500 . ?
C210 C211 1.389(5) . ?
C210 H210 0.9500 . ?
C211 H211 0.9500 . ?

loop_
_geom_torsion_atom_site_label_1
_geom_torsion_atom_site_label_2
_geom_torsion_atom_site_label_3
_geom_torsion_atom_site_label_4
_geom_torsion
_geom_torsion_site_symmetry_1
_geom_torsion_site_symmetry_2
_geom_torsion_site_symmetry_3
_geom_torsion_site_symmetry_4
_geom_torsion_publ_flag
Li1 S1 P1 C1 9.52(18) . . . . ?
Li1 S1 P1 C100 -114.89(17) . . . . ?
Li1 S1 P1 C106 131.92(17) . . . . ?
Li2 S2 P2 C1 40.4(2) . . . . ?
Li1 S2 P2 C1 -38.71(18) . . . . ?
Li2 S2 P2 C206 -82.2(2) . . . . ?
Li1 S2 P2 C206 -161.23(17) . . . . ?
Li2 S2 P2 C200 165.5(2) . . . . ?
Li1 S2 P2 C200 86.39(17) . . . . ?
P1 S1 Li1 S1 132.30(6) . . . 2 ?
P1 S1 Li1 S2 -98.31(12) . . . 2 ?
P1 S1 Li1 S2 11.4(3) . . . . ?
P1 S1 Li1 Li2 -47.70(6) . . . . ?
P2 S2 Li1 S1 -129.16(13) . . . 2 ?
Li2 S2 Li1 S1 121.15(15) . . . 2 ?
P2 S2 Li1 S1 1.6(3) . . . . ?
Li2 S2 Li1 S1 -108.1(2) . . . . ?
P2 S2 Li1 S2 109.69(5) . . . 2 ?
Li2 S2 Li1 S2 0.0 . . . 2 ?
P2 S2 Li1 Li2 109.69(5) . . . . ?
C2 O1 Li2 S2 -1.1(4) . . . . ?
C2 O1 Li2 S2 178.9(4) 2 . . . ?
C2 O1 Li2 S2 178.9(4) . . . 2 ?
C2 O1 Li2 S2 -1.1(4) 2 . . 2 ?
C2 O1 Li2 I1 -95.1(4) . . . 2 ?
C2 O1 Li2 I1 84.9(4) 2 . . 2 ?
C2 O1 Li2 I1 84.9(4) . . . . ?
C2 O1 Li2 I1 -95.1(4) 2 . . . ?
P2 S2 Li2 O1 83.63(8) . . . . ?
Li1 S2 Li2 O1 180.0 . . . . ?
P2 S2 Li2 S2 -96.37(8) . . . 2 ?
Li1 S2 Li2 S2 0.0 . . . 2 ?
P2 S2 Li2 Li1 -96.37(8) . . . . ?
P2 S2 Li2 I1 -179.83(7) . . . 2 ?
Li1 S2 Li2 I1 -83.46(13) . . . 2 ?
P2 S2 Li2 I1 -8.13(18) . . . . ?
Li1 S2 Li2 I1 88.24(11) . . . . ?
C1 I1 Li2 O1 -141.81(8) . . . . ?
C1 I1 Li2 S2 -14.86(18) . . . . ?
C1 I1 Li2 S2 90.78(17) . . . 2 ?
C1 I1 Li2 Li1 38.19(8) . . . . ?
C1 I1 Li2 I1 38.19(8) . . . 2 ?
C206 P2 C1 P1 -157.7(2) . . . . ?
C200 P2 C1 P1 -44.9(3) . . . . ?
S2 P2 C1 P1 77.7(2) . . . . ?
C206 P2 C1 I1 69.80(17) . . . . ?
C200 P2 C1 I1 -177.41(14) . . . . ?
S2 P2 C1 I1 -54.78(16) . . . . ?
C100 P1 C1 P2 69.1(2) . . . . ?
C106 P1 C1 P2 178.3(2) . . . . ?
S1 P1 C1 P2 -56.8(2) . . . . ?
C100 P1 C1 I1 -160.19(15) . . . . ?
C106 P1 C1 I1 -50.97(19) . . . . ?
S1 P1 C1 I1 73.92(18) . . . . ?
Li2 I1 C1 P2 37.78(17) . . . . ?
Li2 I1 C1 P1 -100.94(18) . . . . ?
C2 O1 C2 C3 -117.0(7) 2 . . . ?
Li2 O1 C2 C3 63.0(7) . . . . ?
C1 P1 C100 C105 -146.1(3) . . . . ?
C106 P1 C100 C105 103.5(3) . . . . ?
S1 P1 C100 C105 -14.0(3) . . . . ?
C1 P1 C100 C101 35.0(3) . . . . ?
C106 P1 C100 C101 -75.3(3) . . . . ?
S1 P1 C100 C101 167.2(2) . . . . ?
C105 C100 C101 C102 1.0(5) . . . . ?
P1 C100 C101 C102 179.8(3) . . . . ?
C100 C101 C102 C103 0.8(5) . . . . ?
C101 C102 C103 C104 -2.1(6) . . . . ?
C102 C103 C104 C105 1.6(6) . . . . ?
C103 C104 C105 C100 0.2(6) . . . . ?
C101 C100 C105 C104 -1.4(5) . . . . ?
P1 C100 C105 C104 179.7(3) . . . . ?
C1 P1 C106 C107 145.5(3) . . . . ?
C100 P1 C106 C107 -102.9(3) . . . . ?
S1 P1 C106 C107 14.3(4) . . . . ?
C1 P1 C106 C111 -35.9(3) . . . . ?
C100 P1 C106 C111 75.7(3) . . . . ?
S1 P1 C106 C111 -167.1(3) . . . . ?
C111 C106 C107 C108 -0.2(7) . . . . ?
P1 C106 C107 C108 178.4(4) . . . . ?
C106 C107 C108 C109 1.4(8) . . . . ?
C107 C108 C109 C110 -1.4(9) . . . . ?
C108 C109 C110 C111 0.3(7) . . . . ?
C109 C110 C111 C106 0.8(6) . . . . ?
C107 C106 C111 C110 -0.8(6) . . . . ?
P1 C106 C111 C110 -179.5(3) . . . . ?
C1 P2 C200 C205 74.7(3) . . . . ?
C206 P2 C200 C205 -171.4(3) . . . . ?
S2 P2 C200 C205 -55.1(3) . . . . ?
C1 P2 C200 C201 -108.9(3) . . . . ?
C206 P2 C200 C201 4.9(3) . . . . ?
S2 P2 C200 C201 121.3(3) . . . . ?
C205 C200 C201 C202 -0.2(5) . . . . ?
P2 C200 C201 C202 -176.6(3) . . . . ?
C200 C201 C202 C203 -1.6(6) . . . . ?
C201 C202 C203 C204 1.3(6) . . . . ?
C202 C203 C204 C205 0.8(6) . . . . ?
C203 C204 C205 C200 -2.6(6) . . . . ?
C201 C200 C205 C204 2.2(5) . . . . ?
P2 C200 C205 C204 178.6(3) . . . . ?
C1 P2 C206 C207 -152.3(3) . . . . ?
C200 P2 C206 C207 90.6(3) . . . . ?
S2 P2 C206 C207 -22.7(3) . . . . ?
C1 P2 C206 C211 36.2(3) . . . . ?
C200 P2 C206 C211 -80.9(3) . . . . ?
S2 P2 C206 C211 165.8(2) . . . . ?
C211 C206 C207 C208 1.7(5) . . . . ?
P2 C206 C207 C208 -169.8(3) . . . . ?
C206 C207 C208 C209 -0.4(5) . . . . ?
C207 C208 C209 C210 -0.7(6) . . . . ?
C208 C209 C210 C211 0.6(5) . . . . ?
C209 C210 C211 C206 0.8(5) . . . . ?
C207 C206 C211 C210 -1.9(5) . . . . ?
P2 C206 C211 C210 169.7(3) . . . . ?
